data_1575396
loop_
_publ_author_name
'Li, Hao'
'Amombo Noa, Francoise M.'
'&#xc5;hl&#xe9;n, Michelle'
'Cao, Zhejian'
'Andr&#xe9;asson, Joakim'
'Cheung, Ocean'
'&#xd6;hrstr&#xf6;m, Lars'

_publ_section_title
;
 On metal-organic framework isomers, and the SF<sub>6</sub> sorption and
 fluorescence of an In and a Zr MOF with a tritopic linker.
;
_journal_issue 74
_journal_name_full 'Chemical communications (Cambridge, England)'
_journal_page_first 14129
_journal_page_last 14132
_journal_paper_doi 10.1039/d5cc02180d
_journal_volume 61
_journal_year 2025
_chemical_formula_moiety 'C108 H64 O44 Zr6, 16[C3H7NO], 4[C2H4O2]'
_chemical_formula_sum 'C108 H64 O44 Zr6'
_chemical_formula_weight 2612.91
_space_group_crystal_system tetragonal
_space_group_IT_number 87
_space_group_name_Hall '-I 4'
_space_group_name_H-M_alt 'I 4/m'
_atom_sites_solution_hydrogens mixed
_atom_sites_solution_primary dual
_audit_creation_date 2025-07-31
_audit_creation_method
;
Olex2 1.5-ac5-018
(compiled 2021.09.08 svn.r13c46975 for Rigaku Oxford Diffraction, GUI svn.r6396)
;
_audit_update_record
;
2025-08-06 deposited with the CCDC.	2025-08-08 downloaded from the CCDC.
;
_cell_angle_alpha 90
_cell_angle_beta 90
_cell_angle_gamma 90
_cell_formula_units_Z 2
_cell_length_a 24.3152(3)
_cell_length_b 24.3152(3)
_cell_length_c 18.9359(4)
_cell_measurement_reflns_used 11512
_cell_measurement_temperature 100.0(9)
_cell_measurement_theta_max 71.3840
_cell_measurement_theta_min 2.5550
_cell_volume 11195.5(3)
_computing_cell_refinement 'CrysAlisPro 1.171.43.144a (Rigaku OD, 2024)'
_computing_data_collection 'CrysAlisPro system (CCD 42.57a 64-bit (release 20-05-2022))'
_computing_data_reduction 'CrysAlisPro 1.171.43.144a (Rigaku OD, 2024)'
_computing_molecular_graphics 'Olex2 1.5-ac5-018 (Dolomanov et al., 2009)'
_computing_publication_material 'Olex2 1.5-ac5-018 (Dolomanov et al., 2009)'
_computing_structure_refinement 'SHELXL 2016/6 (Sheldrick, 2015)'
_computing_structure_solution 'SHELXT  (Sheldrick, 2015)'
_diffrn_ambient_environment N~2~
_diffrn_ambient_temperature 100.0(9)
_diffrn_detector 'Hybrid Pixel Array Detector'
_diffrn_detector_area_resol_mean 10.0000
_diffrn_detector_type HyPix
_diffrn_measured_fraction_theta_full 0.996
_diffrn_measured_fraction_theta_max 0.962
_diffrn_measurement_details
;
List of Runs (angles in degrees, time in seconds):

  # Type    Start    End  Width  t~exp~   \w     \q     \k     \f   Frames
#--------------------------------------------------------------------------
  1  \w    -80.00   0.00   0.50    7.92    --  -43.19 104.00-155.00  160
  2  \w    -34.00  18.00   0.50    7.92    --   43.19 -35.00 -48.00  104
  3  \w   -168.00 -90.00   0.50   31.69    -- -104.50 -35.00 -48.00  156
  4  \w     34.00  92.00   0.50   31.69    --  108.62 -95.00-164.00  116
  5  \w     34.00  92.00   0.50   31.69    --  108.62-104.00 103.00  116
  6  \w    -15.00  34.00   0.50    7.92    --  -43.19  38.00 -60.00   98
  7  \w    -34.00  22.00   0.50    7.92    --   43.19 -38.00 -90.00  112
  8  \w   -132.00 -89.00   0.50   31.69    -- -104.50 -15.00 150.00   86
  9  \w   -132.00 -89.00   0.50   31.69    -- -104.50 -15.00 -30.00   86
 10  \w    -72.00 -30.00   0.50   31.69    -- -104.50  77.00-180.00   84
 11  \w    -72.00 -30.00   0.50   31.69    -- -104.50  77.00 -60.00   84
 12  \w    -72.00 -30.00   0.50   31.69    -- -104.50  77.00 150.00   84
 13  \w   -120.00 -29.00   0.50    7.92    --  -43.19 -38.00   0.00  182
 14  \w      3.00  40.00   0.50    7.92    --   43.19 -99.00  60.00   74
 15  \w     30.00 124.00   0.50    7.92    --   43.19  19.00 -90.00  188
;
_diffrn_measurement_device 'four-circle diffractometer'
_diffrn_measurement_device_type 'XtaLAB Synergy R, HyPix'
_diffrn_measurement_method '\w scans'
_diffrn_orient_matrix_type 'CrysAlisPro convention (1999,Acta A55,543-557)'
_diffrn_orient_matrix_UB_11 0.0548083000
_diffrn_orient_matrix_UB_12 0.0203027000
_diffrn_orient_matrix_UB_13 -0.0318181000
_diffrn_orient_matrix_UB_21 -0.0270192000
_diffrn_orient_matrix_UB_22 0.0553197000
_diffrn_orient_matrix_UB_23 -0.0184701000
_diffrn_orient_matrix_UB_31 0.0171669000
_diffrn_orient_matrix_UB_32 0.0230747000
_diffrn_orient_matrix_UB_33 0.0724945000
_diffrn_radiation_monochromator mirror
_diffrn_radiation_probe x-ray
_diffrn_radiation_type 'Cu K\a'
_diffrn_radiation_wavelength 1.54184
_diffrn_reflns_av_R_equivalents 0.0333
_diffrn_reflns_av_unetI/netI 0.0220
_diffrn_reflns_Laue_measured_fraction_full 0.996
_diffrn_reflns_Laue_measured_fraction_max 0.962
_diffrn_reflns_limit_h_max 29
_diffrn_reflns_limit_h_min -30
_diffrn_reflns_limit_k_max 30
_diffrn_reflns_limit_k_min -24
_diffrn_reflns_limit_l_max 23
_diffrn_reflns_limit_l_min -18
_diffrn_reflns_number 27461
_diffrn_reflns_point_group_measured_fraction_full 0.996
_diffrn_reflns_point_group_measured_fraction_max 0.962
_diffrn_reflns_theta_full 67.684
_diffrn_reflns_theta_max 75.040
_diffrn_reflns_theta_min 2.570
_diffrn_source 'Rotating-anode X-ray tube'
_diffrn_source_type 'PhotonJet R (Cu) X-ray Source'
_exptl_absorpt_coefficient_mu 2.589
_exptl_absorpt_correction_T_max 0.973
_exptl_absorpt_correction_T_min 0.867
_exptl_absorpt_correction_type gaussian
_exptl_absorpt_process_details
;
CrysAlisPro 1.171.43.144a (Rigaku Oxford Diffraction, 2024)
Numerical absorption correction based on gaussian integration over
a multifaceted crystal model
Empirical absorption correction using spherical harmonics,
implemented in SCALE3 ABSPACK scaling algorithm.
;
_exptl_crystal_colour 'clear light colourless'
_exptl_crystal_colour_lustre clear
_exptl_crystal_colour_modifier light
_exptl_crystal_colour_primary colourless
_exptl_crystal_density_diffrn 0.775
_exptl_crystal_description block
_exptl_crystal_F_000 2608
_exptl_crystal_size_max 0.108
_exptl_crystal_size_mid 0.051
_exptl_crystal_size_min 0.036
_refine_diff_density_max 0.684
_refine_diff_density_min -0.694
_refine_diff_density_rms 0.080
_refine_ls_extinction_coef 0.000107(18)
_refine_ls_extinction_expression Fc^*^=kFc[1+0.001xFc^2^\l^3^/sin(2\q)]^-1/4^
_refine_ls_extinction_method 'SHELXL-2016/6 (Sheldrick 2016)'
_refine_ls_goodness_of_fit_ref 1.035
_refine_ls_hydrogen_treatment mixed
_refine_ls_matrix_type full
_refine_ls_number_parameters 223
_refine_ls_number_reflns 5749
_refine_ls_number_restraints 0
_refine_ls_restrained_S_all 1.035
_refine_ls_R_factor_all 0.0585
_refine_ls_R_factor_gt 0.0512
_refine_ls_shift/su_max 0.001
_refine_ls_shift/su_mean 0.000
_refine_ls_structure_factor_coef Fsqd
_refine_ls_weighting_details 'w=1/[\s^2^(Fo^2^)+(0.1189P)^2^] where P=(Fo^2^+2Fc^2^)/3'
_refine_ls_weighting_scheme calc
_refine_ls_wR_factor_gt 0.1572
_refine_ls_wR_factor_ref 0.1634
_reflns_Friedel_coverage 0.000
_reflns_number_gt 4422
_reflns_number_total 5749
_reflns_threshold_expression 'I > 2\s(I)'
_cod_data_source_file d5cc02180d4.cif
_cod_data_source_block 221019-5_zrbttb_auto
_cod_depositor_comments 'Adding full bibliography for 1575390--1575396.cif.'
_cod_original_cell_volume 11195.5(4)
_cod_database_code 1575396
_shelx_shelxl_version_number 2016/6
_chemical_oxdiff_formula 'C168 H200 N20 O62 Zr6 '
_chemical_oxdiff_usercomment '100 dC'
_shelx_space_group_comment
;
The symmetry employed for this shelxl refinement is uniquely defined
by the following loop, which should always be used as a source of
symmetry information in preference to the above space-group names.
They are only intended as comments.
;
_shelx_estimated_absorpt_t_max 0.913
_shelx_estimated_absorpt_t_min 0.767
_olex2_refinement_description
;
1. Fixed Uiso
 At 1.2 times of:
  All C(H) groups
 At 1.5 times of:
  All O(H) groups
2. Rigid body (RIGU) restrains
 O7
 with sigma for 1-2 distances of 0.004 and sigma for 1-3 distances of 0.004
 O7A
 with sigma for 1-2 distances of 0.004 and sigma for 1-3 distances of 0.004
 O5
 with sigma for 1-2 distances of 0.004 and sigma for 1-3 distances of 0.004
 O5A
 with sigma for 1-2 distances of 0.004 and sigma for 1-3 distances of 0.004
3. Others
 Sof(O7A)=1-FVAR(1)
 Sof(O5A)=0.5*(1-FVAR(2))
 Sof(O5)=0.5*FVAR(2)
 Sof(O7)=FVAR(1)
 Fixed Sof: H2(0.5)
4.a Ternary CH refined with riding coordinates:
 O2(H2)
4.b Aromatic/amide H refined with riding coordinates:
 C3(H3), C4(H4), C6(H6), C7(H7), C11(H11), C13(H13), C22(H22), C23(H23),
 C25(H25)
;
_smtbx_masks_special_details
;
A solvent mask was calculated and 1668 electrons were 
found in a volume of 7429\%A^3^ in 1 void per unit cell. 
This is consistent with the presence of 
2[C3H7NO], 0.5[C2H4O2]  per Asymmetric Unit 
which account for 1536 electrons 
per unit cell.
;
_smtbx_masks_void_probe_radius 1.2
_smtbx_masks_void_truncation_radius 1.2
_olex2_submission_special_instructions 'No special instructions were received'
_oxdiff_exptl_absorpt_empirical_details
;
Empirical correction (ABSPACK) includes:
- Absorption correction using spherical harmonics
- Frame scaling
;
_oxdiff_exptl_absorpt_empirical_full_max 1.530
_oxdiff_exptl_absorpt_empirical_full_min 0.745

loop_
_space_group_symop_operation_xyz
'x, y, z'
'-x, -y, z'
'-y, x, z'
'y, -x, z'
'x+1/2, y+1/2, z+1/2'
'-x+1/2, -y+1/2, z+1/2'
'-y+1/2, x+1/2, z+1/2'
'y+1/2, -x+1/2, z+1/2'
'-x, -y, -z'
'x, y, -z'
'y, -x, -z'
'-y, x, -z'
'-x+1/2, -y+1/2, -z+1/2'
'x+1/2, y+1/2, -z+1/2'
'y+1/2, -x+1/2, -z+1/2'
'-y+1/2, x+1/2, -z+1/2'

loop_
_atom_site_label
_atom_site_type_symbol
_atom_site_fract_x
_atom_site_fract_y
_atom_site_fract_z
_atom_site_U_iso_or_equiv
_atom_site_adp_type
_atom_site_occupancy
_atom_site_site_symmetry_order
_atom_site_calc_flag
_atom_site_refinement_flags_posn
_atom_site_refinement_flags_adp
_atom_site_refinement_flags_occupancy
_atom_site_disorder_assembly
_atom_site_disorder_group
Zr1 Zr 0.60127(2) 0.49048(2) 0.500000 0.07230(16) Uani 1 2 d S T P . .
Zr3 Zr 0.500000 0.500000 0.36961(3) 0.07306(18) Uani 1 4 d S T P . .
O2 O 0.54506(10) 0.44531(11) 0.43550(14) 0.1139(10) Uani 1 1 d . . . . .
H2 H 0.566438 0.419463 0.404944 0.171 Uiso 0.5 1 calc R U P . .
O3 O 0.65237(12) 0.56520(11) 0.500000 0.0827(8) Uani 1 2 d S T P . .
O4 O 0.59336(11) 0.63793(12) 0.500000 0.0852(8) Uani 1 2 d S T P . .
O5 O 0.8242(6) 0.7620(5) 0.500000 0.115(9) Uani 0.57(5) 2 d S T P A 3
O5A O 0.8123(13) 0.7550(13) 0.529(2) 0.143(9) Uani 0.21(3) 1 d . . P A 4
O7 O 0.9716(15) 0.7027(7) 0.6335(12) 0.163(7) Uani 0.57(5) 1 d . . P A 1
O7A O 0.9910(10) 0.7103(9) 0.6167(11) 0.113(6) Uani 0.43(5) 1 d . . P A 2
O10 O 0.99334(8) 0.92034(9) 0.81234(14) 0.0877(6) Uani 1 1 d . . . . .
O11 O 0.98694(8) 0.85383(9) 0.89770(13) 0.0845(6) Uani 1 1 d . . . . .
C1 C 0.64133(18) 0.61563(17) 0.500000 0.0810(11) Uani 1 2 d S T P . .
C2 C 0.68982(19) 0.65419(18) 0.500000 0.0888(12) Uani 1 2 d S T P A .
C3 C 0.74207(18) 0.63322(19) 0.500000 0.0955(14) Uani 1 2 d S T P . .
H3 H 0.747325 0.594509 0.500000 0.115 Uiso 1 2 calc R U P . .
C4 C 0.7871(2) 0.66753(19) 0.500000 0.1086(18) Uani 1 2 d S T P A .
H4 H 0.823126 0.652495 0.500000 0.130 Uiso 1 2 calc R U P . .
C5 C 0.7798(2) 0.7232(2) 0.500000 0.1133(19) Uani 1 2 d S T P . .
C6 C 0.7274(3) 0.7444(2) 0.500000 0.155(3) Uani 1 2 d S T P A .
H6 H 0.722117 0.783158 0.500000 0.186 Uiso 1 2 calc R U P . .
C7 C 0.6830(2) 0.7102(2) 0.500000 0.129(2) Uani 1 2 d S T P . .
H7 H 0.646999 0.725324 0.500000 0.155 Uiso 1 2 calc R U P A .
C8 C 0.8753(2) 0.74062(18) 0.500000 0.110(2) Uani 1 2 d S T P . .
C11 C 0.9832(2) 0.70843(18) 0.500000 0.0937(14) Uani 1 2 d S T P A .
H11 H 1.020622 0.697353 0.500000 0.112 Uiso 1 2 calc R U P . .
C12 C 0.9549(2) 0.71677(14) 0.5614(2) 0.1069(12) Uani 1 1 d . . . . .
C13 C 0.90176(19) 0.73256(15) 0.5633(3) 0.1109(13) Uani 1 1 d . . . . .
H13 H 0.883237 0.737944 0.606933 0.133 Uiso 1 1 calc R U . . .
C21 C 0.9826(2) 0.74845(16) 0.6743(3) 0.1265(16) Uani 1 1 d . . . . .
C22 C 0.9882(2) 0.73296(18) 0.7411(3) 0.1409(19) Uani 1 1 d . . . . .
H22 H 0.991045 0.695061 0.752753 0.169 Uiso 1 1 calc R U . . .
C23 C 0.9900(2) 0.77303(15) 0.7945(2) 0.1190(14) Uani 1 1 d . . . . .
H23 H 0.992629 0.762156 0.842572 0.143 Uiso 1 1 calc R U . . .
C24 C 0.98806(15) 0.82771(14) 0.7774(2) 0.0928(9) Uani 1 1 d . . . . .
C25 C 0.98540(16) 0.84228(15) 0.7079(2) 0.1008(10) Uani 1 1 d . . . . .
H25 H 0.985054 0.880132 0.695524 0.121 Uiso 1 1 calc R U . . .
C26 C 0.9832(2) 0.80305(18) 0.6552(3) 0.1171(13) Uani 1 1 d . . . . .
H26 H 0.9817(15) 0.8169(15) 0.6068(19) 0.096(11) Uiso 1 1 d . . . . .
C27 C 0.98976(12) 0.87059(13) 0.8340(2) 0.0869(9) Uani 1 1 d . . . . .

loop_
_atom_site_aniso_label
_atom_site_aniso_U_11
_atom_site_aniso_U_22
_atom_site_aniso_U_33
_atom_site_aniso_U_23
_atom_site_aniso_U_13
_atom_site_aniso_U_12
Zr1 0.0603(2) 0.0608(2) 0.0958(3) 0.000 0.000 0.00010(12)
Zr3 0.06242(19) 0.06242(19) 0.0943(4) 0.000 0.000 0.000
O2 0.0977(17) 0.1112(19) 0.133(2) 0.0353(15) -0.0329(14) -0.0392(14)
O3 0.0780(17) 0.0617(15) 0.108(2) 0.000 0.000 -0.0091(12)
O4 0.0636(15) 0.0772(17) 0.115(2) 0.000 0.000 -0.0095(13)
O5 0.051(5) 0.047(4) 0.25(3) 0.000 0.000 -0.018(3)
O5A 0.098(13) 0.110(13) 0.22(3) -0.048(14) 0.039(15) -0.041(11)
O7 0.272(17) 0.087(4) 0.130(8) -0.004(5) -0.010(10) 0.013(8)
O7A 0.154(12) 0.096(8) 0.090(7) -0.032(6) -0.040(7) 0.049(7)
O10 0.0815(13) 0.0692(12) 0.1124(17) -0.0107(11) -0.0005(11) 0.0007(10)
O11 0.0764(12) 0.0800(12) 0.0971(16) -0.0094(11) -0.0062(11) 0.0030(10)
C1 0.071(2) 0.069(2) 0.103(3) 0.000 0.000 -0.0133(19)
C2 0.073(2) 0.072(2) 0.120(4) 0.000 0.000 -0.009(2)
C3 0.070(2) 0.067(2) 0.150(4) 0.000 0.000 -0.0065(19)
C4 0.073(3) 0.067(2) 0.185(6) 0.000 0.000 -0.003(2)
C5 0.073(3) 0.067(3) 0.200(6) 0.000 0.000 -0.015(2)
C6 0.097(4) 0.065(3) 0.301(11) 0.000 0.000 -0.012(3)
C7 0.080(3) 0.071(3) 0.235(8) 0.000 0.000 0.002(2)
C8 0.079(3) 0.055(2) 0.197(7) 0.000 0.000 -0.015(2)
C11 0.093(3) 0.062(2) 0.126(4) 0.000 0.000 -0.016(2)
C12 0.132(3) 0.0634(17) 0.126(3) -0.0158(19) -0.012(3) 0.0014(19)
C13 0.123(3) 0.0714(19) 0.138(3) 0.006(2) 0.029(3) 0.001(2)
C21 0.187(5) 0.079(2) 0.114(3) -0.017(2) -0.022(3) 0.027(3)
C22 0.199(5) 0.085(2) 0.139(4) -0.011(3) -0.033(4) 0.030(3)
C23 0.157(4) 0.074(2) 0.125(3) -0.012(2) -0.025(3) 0.016(2)
C24 0.093(2) 0.0787(19) 0.107(3) -0.0092(17) -0.0080(18) 0.0074(16)
C25 0.112(3) 0.0788(19) 0.112(3) -0.0090(19) -0.009(2) 0.0023(18)
C26 0.141(4) 0.098(3) 0.111(3) -0.011(2) -0.014(3) 0.017(2)
C27 0.0747(18) 0.0729(18) 0.113(3) -0.0134(18) -0.0053(16) 0.0003(14)

loop_
_atom_type_symbol
_atom_type_description
_atom_type_scat_dispersion_real
_atom_type_scat_dispersion_imag
_atom_type_scat_source
C C 0.0181 0.0091 'International Tables Vol C Tables 4.2.6.8 and 6.1.1.4'
H H 0.0000 0.0000 'International Tables Vol C Tables 4.2.6.8 and 6.1.1.4'
O O 0.0492 0.0322 'International Tables Vol C Tables 4.2.6.8 and 6.1.1.4'
Zr Zr -0.1862 2.2449 'International Tables Vol C Tables 4.2.6.8 and 6.1.1.4'

loop_
_exptl_crystal_face_index_h
_exptl_crystal_face_index_k
_exptl_crystal_face_index_l
_exptl_crystal_face_perp_dist
1 -1 0 0.0113
-1 1 0 0.0318
1 0 1 0.0222
-1 -1 -2 0.0543
-5 -15 -1 0.0226
4 15 -1 0.0181
-16 -1 1 0.0229
16 2 0 0.0098
9 -5 -9 0.0380

loop_
_geom_angle_atom_site_label_1
_geom_angle_atom_site_label_2
_geom_angle_atom_site_label_3
_geom_angle
_geom_angle_site_symmetry_1
_geom_angle_site_symmetry_3
_geom_angle_publ_flag
Zr1 Zr1 Zr1 90.0 3_655 11_566 ?
Zr3 Zr1 Zr1 59.973(4) . 3_655 ?
Zr3 Zr1 Zr1 59.972(4) 9_666 11_566 ?
Zr3 Zr1 Zr1 59.972(4) . 11_566 ?
Zr3 Zr1 Zr1 59.973(4) 9_666 3_655 ?
Zr3 Zr1 Zr3 89.903(15) . 9_666 ?
O2 Zr1 Zr1 89.30(8) 12_656 11_566 ?
O2 Zr1 Zr1 35.00(7) 12_656 3_655 ?
O2 Zr1 Zr1 34.87(7) 10_556 11_566 ?
O2 Zr1 Zr1 34.87(7) . 11_566 ?
O2 Zr1 Zr1 89.31(8) 10_556 3_655 ?
O2 Zr1 Zr1 89.30(8) 3_655 11_566 ?
O2 Zr1 Zr1 89.31(8) . 3_655 ?
O2 Zr1 Zr1 35.00(7) 3_655 3_655 ?
O2 Zr1 Zr3 89.27(8) . 9_666 ?
O2 Zr1 Zr3 89.38(8) 3_655 9_666 ?
O2 Zr1 Zr3 89.27(8) 10_556 . ?
O2 Zr1 Zr3 34.80(7) 12_656 9_666 ?
O2 Zr1 Zr3 89.38(8) 12_656 . ?
O2 Zr1 Zr3 34.87(7) 10_556 9_666 ?
O2 Zr1 Zr3 34.80(7) 3_655 . ?
O2 Zr1 Zr3 34.87(7) . . ?
O2 Zr1 O2 69.98(14) 12_656 3_655 ?
O2 Zr1 O2 69.65(13) 3_655 . ?
O2 Zr1 O2 69.65(13) 12_656 10_556 ?
O2 Zr1 O2 69.72(14) 10_556 . ?
O2 Zr1 O2 107.93(17) 12_656 . ?
O2 Zr1 O2 107.93(17) 3_655 10_556 ?
O2 Zr1 O3 77.64(10) 12_656 . ?
O2 Zr1 O3 141.75(7) 10_556 . ?
O2 Zr1 O3 141.75(7) . . ?
O2 Zr1 O3 77.64(10) 3_655 . ?
O2 Zr1 O4 141.63(7) 12_656 11_566 ?
O2 Zr1 O4 77.60(10) 10_556 11_566 ?
O2 Zr1 O4 77.60(10) . 11_566 ?
O2 Zr1 O4 141.63(7) 3_655 11_566 ?
O2 Zr1 O11 141.65(8) 3_655 16_646 ?
O2 Zr1 O11 78.25(10) 10_556 16_646 ?
O2 Zr1 O11 142.33(8) . 16_646 ?
O2 Zr1 O11 141.65(8) 12_656 7_644 ?
O2 Zr1 O11 142.33(8) 10_556 7_644 ?
O2 Zr1 O11 78.25(10) . 7_644 ?
O2 Zr1 O11 77.63(10) 3_655 7_644 ?
O2 Zr1 O11 77.63(10) 12_656 16_646 ?
O3 Zr1 Zr1 74.00(8) . 3_655 ?
O3 Zr1 Zr1 164.00(8) . 11_566 ?
O3 Zr1 Zr3 110.07(5) . . ?
O3 Zr1 Zr3 110.07(5) . 9_666 ?
O3 Zr1 O4 122.01(11) . 11_566 ?
O3 Zr1 O11 75.82(6) . 16_646 ?
O3 Zr1 O11 75.82(6) . 7_644 ?
O4 Zr1 Zr1 73.98(8) 11_566 11_566 ?
O4 Zr1 Zr1 163.99(8) 11_566 3_655 ?
O4 Zr1 Zr3 110.06(5) 11_566 . ?
O4 Zr1 Zr3 110.06(5) 11_566 9_666 ?
O4 Zr1 O11 76.59(7) 11_566 7_644 ?
O4 Zr1 O11 76.59(7) 11_566 16_646 ?
O11 Zr1 Zr1 110.68(6) 7_644 11_566 ?
O11 Zr1 Zr1 110.68(6) 16_646 11_566 ?
O11 Zr1 Zr1 110.04(6) 16_646 3_655 ?
O11 Zr1 Zr1 110.04(6) 7_644 3_655 ?
O11 Zr1 Zr3 74.53(6) 7_644 . ?
O11 Zr1 Zr3 74.53(6) 16_646 9_666 ?
O11 Zr1 Zr3 164.42(6) 16_646 . ?
O11 Zr1 Zr3 164.42(6) 7_644 9_666 ?
O11 Zr1 O11 121.04(12) 16_646 7_644 ?
Zr1 Zr3 Zr1 60.057(8) . 11_566 ?
Zr1 Zr3 Zr1 60.057(8) 3_655 9_666 ?
Zr1 Zr3 Zr1 90.099(15) 3_655 11_566 ?
Zr1 Zr3 Zr1 60.056(8) . 3_655 ?
Zr1 Zr3 Zr1 90.098(15) . 9_666 ?
Zr1 Zr3 Zr1 60.057(8) 9_666 11_566 ?
O2 Zr3 Zr1 89.42(8) 2_665 . ?
O2 Zr3 Zr1 89.54(8) 3_655 9_666 ?
O2 Zr3 Zr1 89.43(8) 4_565 3_655 ?
O2 Zr3 Zr1 89.42(8) . 9_666 ?
O2 Zr3 Zr1 34.85(7) 2_665 3_655 ?
O2 Zr3 Zr1 35.05(6) . . ?
O2 Zr3 Zr1 89.54(8) 2_665 11_566 ?
O2 Zr3 Zr1 34.85(7) . 11_566 ?
O2 Zr3 Zr1 34.85(7) 4_565 9_666 ?
O2 Zr3 Zr1 35.05(6) 2_665 9_666 ?
O2 Zr3 Zr1 34.85(7) 3_655 . ?
O2 Zr3 Zr1 89.43(8) 3_655 11_566 ?
O2 Zr3 Zr1 89.54(8) 4_565 . ?
O2 Zr3 Zr1 35.05(6) 4_565 11_566 ?
O2 Zr3 Zr1 89.54(8) . 3_655 ?
O2 Zr3 Zr1 35.05(6) 3_655 3_655 ?
O2 Zr3 O2 108.18(18) 3_655 4_565 ?
O2 Zr3 O2 69.88(9) . 3_655 ?
O2 Zr3 O2 69.88(9) 2_665 4_565 ?
O2 Zr3 O2 108.18(18) . 2_665 ?
O2 Zr3 O2 69.88(9) . 4_565 ?
O2 Zr3 O2 69.88(9) 3_655 2_665 ?
O2 Zr3 O10 77.24(10) 4_565 8_464 ?
O2 Zr3 O10 142.39(8) 3_655 8_464 ?
O2 Zr3 O10 142.39(8) 4_565 7_644 ?
O2 Zr3 O10 77.99(10) 3_655 6_664 ?
O2 Zr3 O10 77.24(10) 2_665 6_664 ?
O2 Zr3 O10 141.21(8) 4_565 6_664 ?
O2 Zr3 O10 141.21(8) . 8_464 ?
O2 Zr3 O10 141.21(8) 2_665 7_644 ?
O2 Zr3 O10 142.39(8) 2_665 5_444 ?
O2 Zr3 O10 78.00(10) . 7_644 ?
O2 Zr3 O10 77.99(10) 2_665 8_464 ?
O2 Zr3 O10 77.99(10) 4_565 5_444 ?
O2 Zr3 O10 142.40(8) . 6_664 ?
O2 Zr3 O10 77.24(10) . 5_444 ?
O2 Zr3 O10 77.24(10) 3_655 7_644 ?
O2 Zr3 O10 141.21(8) 3_655 5_444 ?
O10 Zr3 Zr1 164.20(7) 7_644 9_666 ?
O10 Zr3 Zr1 109.74(6) 8_464 11_566 ?
O10 Zr3 Zr1 164.20(7) 5_444 3_655 ?
O10 Zr3 Zr1 74.11(7) 5_444 11_566 ?
O10 Zr3 Zr1 164.20(7) 6_664 11_566 ?
O10 Zr3 Zr1 110.52(6) 5_444 9_666 ?
O10 Zr3 Zr1 110.52(6) 8_464 3_655 ?
O10 Zr3 Zr1 109.74(6) 6_664 9_666 ?
O10 Zr3 Zr1 110.52(6) 6_664 . ?
O10 Zr3 Zr1 110.52(6) 7_644 11_566 ?
O10 Zr3 Zr1 164.20(7) 8_464 . ?
O10 Zr3 Zr1 74.11(7) 6_664 3_655 ?
O10 Zr3 Zr1 109.74(6) 5_444 . ?
O10 Zr3 Zr1 109.74(6) 7_644 3_655 ?
O10 Zr3 Zr1 74.11(7) 7_644 . ?
O10 Zr3 Zr1 74.11(7) 8_464 9_666 ?
O10 Zr3 O10 76.27(6) 7_644 6_664 ?
O10 Zr3 O10 121.69(14) 5_444 6_664 ?
O10 Zr3 O10 76.27(6) 5_444 7_644 ?
O10 Zr3 O10 76.27(6) 8_464 6_664 ?
O10 Zr3 O10 76.27(6) 5_444 8_464 ?
O10 Zr3 O10 121.69(14) 8_464 7_644 ?
Zr1 O2 Zr1 110.13(12) 11_566 . ?
Zr1 O2 H2 108.7 11_566 . ?
Zr1 O2 H2 108.7 . . ?
Zr3 O2 Zr1 110.08(11) . . ?
Zr3 O2 Zr1 110.36(11) . 11_566 ?
Zr3 O2 H2 108.7 . . ?
C1 O3 Zr1 133.3(3) . . ?
C1 O4 Zr1 131.4(3) . 3_655 ?
C8 O5 C5 116.2(8) . . ?
O5A O5A C5 64(2) 10_556 . ?
O5A O5A C8 70.7(15) 10_556 . ?
C5 O5A C8 108(2) . . ?
C21 O7 C12 112.8(12) . . ?
C12 O7A C21 114.3(10) . . ?
C27 O10 Zr3 132.2(2) . 5 ?
C27 O11 Zr1 131.7(2) . 15_566 ?
O3 C1 O4 127.3(4) . . ?
O3 C1 C2 116.1(4) . . ?
O4 C1 C2 116.6(4) . . ?
C3 C2 C1 119.6(4) . . ?
C7 C2 C1 121.6(4) . . ?
C7 C2 C3 118.8(4) . . ?
C2 C3 H3 119.6 . . ?
C4 C3 C2 120.8(4) . . ?
C4 C3 H3 119.6 . . ?
C3 C4 H4 120.1 . . ?
C3 C4 C5 119.9(5) . . ?
C5 C4 H4 120.1 . . ?
O5A C5 C4 122.5(14) . . ?
O5A C5 C4 122.5(14) 10_556 . ?
O5A C5 C6 111.0(12) 10_556 . ?
O5A C5 C6 111.0(12) . . ?
C4 C5 O5 123.7(6) . . ?
C6 C5 O5 116.8(6) . . ?
C6 C5 C4 119.5(5) . . ?
C5 C6 H6 119.8 . . ?
C5 C6 C7 120.3(5) . . ?
C7 C6 H6 119.8 . . ?
C2 C7 H7 119.6 . . ?
C6 C7 C2 120.7(5) . . ?
C6 C7 H7 119.6 . . ?
O5 C8 C13 119.2(3) . 10_556 ?
O5 C8 C13 119.2(3) . . ?
O5A C8 O5A 39(3) 10_556 . ?
C13 C8 O5A 99.9(16) 10_556 10_556 ?
C13 C8 O5A 138.5(16) . 10_556 ?
C13 C8 O5A 138.5(16) 10_556 . ?
C13 C8 O5A 99.9(16) . . ?
C13 C8 C13 121.4(5) 10_556 . ?
C12 C11 H11 121.6 . . ?
C12 C11 H11 121.6 10_556 . ?
C12 C11 C12 116.8(6) . 10_556 ?
O7A C12 C11 108.1(12) . . ?
C11 C12 O7 128.3(15) . . ?
C13 C12 O7 107.9(15) . . ?
C13 C12 O7A 128.6(11) . . ?
C13 C12 C11 123.1(5) . . ?
C8 C13 H13 121.1 . . ?
C12 C13 C8 117.8(5) . . ?
C12 C13 H13 121.1 . . ?
C22 C21 O7 109.0(9) . . ?
C22 C21 O7A 121.5(10) . . ?
C22 C21 C26 121.5(4) . . ?
C26 C21 O7 129.3(9) . . ?
C26 C21 O7A 114.8(12) . . ?
C21 C22 H22 120.2 . . ?
C21 C22 C23 119.5(4) . . ?
C23 C22 H22 120.3 . . ?
C22 C23 H23 119.9 . . ?
C24 C23 C22 120.2(4) . . ?
C24 C23 H23 119.9 . . ?
C23 C24 C25 118.8(4) . . ?
C23 C24 C27 120.5(4) . . ?
C25 C24 C27 120.7(3) . . ?
C24 C25 H25 119.4 . . ?
C24 C25 C26 121.3(4) . . ?
C26 C25 H25 119.4 . . ?
C21 C26 C25 118.5(4) . . ?
C21 C26 H26 125(2) . . ?
C25 C26 H26 116(2) . . ?
O10 C27 O11 127.5(3) . . ?
O10 C27 C24 115.6(4) . . ?
O11 C27 C24 116.9(3) . . ?

loop_
_geom_bond_atom_site_label_1
_geom_bond_atom_site_label_2
_geom_bond_distance
_geom_bond_site_symmetry_2
_geom_bond_publ_flag
Zr1 Zr1 3.4978(4) 11_566 ?
Zr1 Zr1 3.4978(4) 3_655 ?
Zr1 Zr3 3.4948(4) . ?
Zr1 Zr3 3.4948(4) 9_666 ?
Zr1 O2 2.130(2) 3_655 ?
Zr1 O2 2.137(2) 10_556 ?
Zr1 O2 2.130(2) 12_656 ?
Zr1 O2 2.137(2) . ?
Zr1 O3 2.201(3) . ?
Zr1 O4 2.225(3) 11_566 ?
Zr1 O11 2.225(2) 16_646 ?
Zr1 O11 2.225(2) 7_644 ?
Zr3 O2 2.127(2) . ?
Zr3 O2 2.127(2) 3_655 ?
Zr3 O2 2.127(2) 2_665 ?
Zr3 O2 2.127(2) 4_565 ?
Zr3 O10 2.226(2) 5_444 ?
Zr3 O10 2.226(2) 8_464 ?
Zr3 O10 2.226(2) 7_644 ?
Zr3 O10 2.226(2) 6_664 ?
O2 H2 1.0000 . ?
O3 C1 1.255(5) . ?
O4 C1 1.286(5) . ?
O5 C5 1.433(14) . ?
O5 C8 1.347(14) . ?
O5A O5A 1.10(9) 10_556 ?
O5A C5 1.24(4) . ?
O5A C8 1.66(3) . ?
O7 C12 1.464(17) . ?
O7 C21 1.380(16) . ?
O7A C12 1.374(14) . ?
O7A C21 1.446(16) . ?
O10 C27 1.280(4) . ?
O11 C27 1.275(4) . ?
C1 C2 1.507(6) . ?
C2 C3 1.369(6) . ?
C2 C7 1.372(7) . ?
C3 H3 0.9500 . ?
C3 C4 1.376(6) . ?
C4 H4 0.9500 . ?
C4 C5 1.366(7) . ?
C5 C6 1.374(8) . ?
C6 H6 0.9500 . ?
C6 C7 1.363(8) . ?
C7 H7 0.9500 . ?
C8 C13 1.375(5) . ?
C8 C13 1.375(5) 10_556 ?
C11 H11 0.9500 . ?
C11 C12 1.366(5) 10_556 ?
C11 C12 1.366(5) . ?
C12 C13 1.349(6) . ?
C13 H13 0.9500 . ?
C21 C22 1.327(6) . ?
C21 C26 1.376(6) . ?
C22 H22 0.9500 . ?
C22 C23 1.405(6) . ?
C23 H23 0.9500 . ?
C23 C24 1.369(5) . ?
C24 C25 1.365(5) . ?
C24 C27 1.495(5) . ?
C25 H25 0.9500 . ?
C25 C26 1.381(6) . ?
C26 H26 0.98(4) . ?

loop_
_exptl_oxdiff_crystal_face_indexfrac_h
_exptl_oxdiff_crystal_face_indexfrac_k
_exptl_oxdiff_crystal_face_indexfrac_l
_exptl_oxdiff_crystal_face_x
_exptl_oxdiff_crystal_face_y
_exptl_oxdiff_crystal_face_z
1.0023 -0.9994 -0.0006 0.0347 -0.0824 -0.0059
-1.0023 0.9994 0.0006 -0.0347 0.0824 0.0059
0.9993 -0.0004 1.0000 0.0229 -0.0455 0.0896
-0.9963 -0.9987 -2.0006 -0.0112 0.0086 -0.1852
-4.5732 -15.0637 -0.8596 -0.5291 -0.6939 -0.4884
4.1915 15.1710 -0.9360 0.5675 0.7433 0.3542
-15.6193 -1.3439 1.1875 -0.9211 0.3257 -0.2131
15.6425 1.8139 -0.1950 0.9004 -0.3187 0.2962
9.2323 -4.6952 -9.2792 0.7059 -0.3378 -0.6225

loop_
_smtbx_masks_void_nr
_smtbx_masks_void_average_x
_smtbx_masks_void_average_y
_smtbx_masks_void_average_z
_smtbx_masks_void_volume
_smtbx_masks_void_count_electrons
_smtbx_masks_void_content
1 -0.431 -0.574 -0.891 7428.9 1668.5 '32 dmf,8 C2H4O2'
